data_2004425
loop_
_publ_author_name
'Guo, G.-C.'
'Zhuang, J.-N.'
'Wang, Y.-G.'
'Chen, J.-T.'
'Zhuang, H.-H.'
'Huang, J.-S.'
'Zhang, Q.-E.'

_publ_section_title
;
 Dysprosium Tantalum Oxide, DyTa~7~O~19~
;
_journal_issue 1
_journal_name_full 'Acta Crystallographica Section C'
_journal_page_first 5
_journal_page_last 7
_journal_paper_doi 10.1107/S0108270195010353
_journal_volume 52
_journal_year 1996
_chemical_formula_moiety 'Dy1 O19 Ta7'
_chemical_formula_sum 'Dy O19 Ta7'
_chemical_formula_weight 1733.12
_chemical_name_systematic ?
_space_group_IT_number 188
_symmetry_cell_setting hexagonal
_symmetry_space_group_name_Hall 'P -6c 2'
_symmetry_space_group_name_H-M 'P -6 c 2'
_atom_type_scat_source IntTabIV
_audit_creation_method from_GCIF_by_our_laboratory
_cell_angle_alpha 90
_cell_angle_beta 90
_cell_angle_gamma 120
_cell_formula_units_Z 2
_cell_length_a 6.199(3)
_cell_length_b 6.199(3)
_cell_length_c 19.859(6)
_cell_measurement_reflns_used 25
_cell_measurement_temperature 293
_cell_measurement_theta_max 25
_cell_measurement_theta_min 10
_cell_volume 660.9(5)
_computing_cell_refinement CONTROL
_computing_data_collection 'CONTROL (Molecular Structure Corporation, 1988)'
_computing_data_reduction 'Lorentz-Polarization using MolEN (Fair, 1990)'
_computing_molecular_graphics 'ORTEPII (Johnson, 1976)'
_computing_publication_material 'GCIF, a local program'
_computing_structure_refinement 'full-matrix least squares using MolEN LSFM (Fair, 1990)'
_computing_structure_solution 'MITHRIL (Gilmore, 1983)'
_diffrn_measurement_device 'Rigaku AFC-5R'
_diffrn_measurement_method \w/2\q
_diffrn_radiation_type 'Mo K\a'
_diffrn_radiation_wavelength 0.71069
_diffrn_reflns_av_R_equivalents 0.139
_diffrn_reflns_limit_h_max 9
_diffrn_reflns_limit_h_min 0
_diffrn_reflns_limit_k_max 5
_diffrn_reflns_limit_k_min 0
_diffrn_reflns_limit_l_max 34
_diffrn_reflns_limit_l_min 0
_diffrn_reflns_number 933
_diffrn_reflns_theta_max 40.0
_diffrn_standards_decay_% 0.2
_diffrn_standards_interval_count 150
_diffrn_standards_number 3
_exptl_absorpt_coefficient_mu 62.78
_exptl_absorpt_correction_T_max 0.995
_exptl_absorpt_correction_T_min 0.113
_exptl_absorpt_correction_type 'empirical, \y scan (North, Phillips & Mathews, 1968)'
_exptl_crystal_colour Yellow
_exptl_crystal_density_diffrn 8.71
_exptl_crystal_description Prismatic
_exptl_crystal_size_max 0.30
_exptl_crystal_size_mid 0.10
_exptl_crystal_size_min 0.10
_refine_diff_density_max 4.47
_refine_diff_density_min -5.90
_refine_ls_extinction_method none
_refine_ls_goodness_of_fit_obs 1.23
_refine_ls_number_parameters 29
_refine_ls_number_reflns 463
_refine_ls_R_factor_obs 0.0471
_refine_ls_shift/esd_max 0.0323
_refine_ls_structure_factor_coef F
_refine_ls_weighting_details 'w = 1/[\s^2^(F) + (0.020F)^2^ + 1.0] - F'
_refine_ls_weighting_scheme calc
_refine_ls_wR_factor_obs 0.0548
_reflns_number_observed 463
_reflns_number_total 923
_reflns_observed_criterion refl_observed_if_I_>3.0_sigma(I)
_cod_data_source_file oh1087.cif
_cod_data_source_block 424
_cod_depositor_comments
;
The following automatic conversions were performed:
'_symmetry_cell_setting' value 'Hexagonal' changed to 'hexagonal'
according to '/home/saulius/struct/CIF-dictionaries/cif_core.dic'
dictionary named 'cif_core.dic' version 2.4.1 from 2010-06-29.

Automatic conversion script
Id: cif_fix_enum 1527 2010-12-29 10:47:43Z saulius 

The following automatic conversions were performed:

'_symmetry_cell_setting' value 'Hexagonal' changed to 'hexagonal'
according to /home/saulius/struct/CIF-dictionaries/cif_core.dic
dictionary named 'cif_core.dic' version 2.4.1 from
2010-06-29.

'_geom_bond_publ_flag' value 'Yes' changed to 'yes'
according to /home/saulius/struct/CIF-dictionaries/cif_core.dic
dictionary named 'cif_core.dic' version 2.4.1 from 2010-06-29 (21
time).

'_geom_angle_publ_flag' value 'Yes' changed to 'yes'
according to /home/saulius/struct/CIF-dictionaries/cif_core.dic
dictionary named 'cif_core.dic' version 2.4.1 from 2010-06-29 (64
times).

Automatic conversion script
Id: cif_fix_values 1715 2011-07-08 13:25:40Z adriana 

The following automatic conversions were performed:

'_refine_ls_weighting_scheme' value 'w = 1/[\s^2^(F) + (0.020F)^2^ +
1.0] - F' was changed to 'calc'. New tag
'_refine_ls_weighting_details' was created. The value of the new tag
was set to 'w = 1/[\s^2^(F) + (0.020F)^2^ + 1.0] - F'.

Automatic conversion script
Id: cif_fix_values 3143 2015-03-26 13:38:13Z robertas 
;
_cod_original_cell_volume 660.9(8)
_cod_original_formula_sum 'Dy1 O19 Ta7'
_cod_database_code 2004425

loop_
_symmetry_equiv_pos_as_xyz
x,y,z
-y,x-y,z
-x+y,-x,z
x,y,1/2-z
-y,x-y,1/2-z
-x+y,-x,1/2-z
-y,-x,1/2+z
-x+y,y,1/2+z
x,x-y,1/2+z
-y,-x,-z
-x+y,y,-z
x,x-y,-z

loop_
_atom_site_aniso_label
_atom_site_aniso_U_11
_atom_site_aniso_U_22
_atom_site_aniso_U_33
_atom_site_aniso_U_12
_atom_site_aniso_U_13
_atom_site_aniso_U_23
Ta1 .0097(6) .0097 .0023(7) .0049 0 0
Ta2 .0078(2) .0098(2) .0079(2) .00580(10) .0025(5) -.0010(5)
Dy .0059(6) .0059 .0170(10) .0029 0 0

loop_
_atom_site_label
_atom_site_occupancy
_atom_site_fract_x
_atom_site_fract_y
_atom_site_fract_z
_atom_site_U_iso_or_equiv
_atom_site_thermal_displace_type
Ta1 .1667 .66667 .33333 0 .0073(3) Uani
Ta2 1 .3586(2) .3631(2) .15558(4) .00790(10) Uani
Dy .1667 .33333 .66667 0 .0097(5) Uani
O1 .5000 .375(4) .408(4) .25 .007(4) Uiso
O2 1.0000 .423(4) .385(4) .0540(10) .016(4) Uiso
O3 1.0000 .018(4) .253(3) .1530(8) .010(3) Uiso
O4 .3333 .66667 .33333 .161(2) .014(7) Uiso
O5 .3333 .33333 .66667 .123(2) .010(6) Uiso

loop_
_geom_angle_atom_site_label_1
_geom_angle_atom_site_label_2
_geom_angle_atom_site_label_3
_geom_angle_site_symmetry_1
_geom_angle_site_symmetry_3
_geom_angle
_geom_angle_publ_flag
O2 Ta1 O2 1_555 2_655 94.0(10) yes
O2 Ta1 O2 1_555 3_665 93.7(9) yes
O2 Ta1 O2 1_555 10_665 75.8(9) yes
O2 Ta1 O2 1_555 11_655 164.0(8) yes
O2 Ta1 O2 1_555 12_555 98.9(9) yes
O2 Ta1 O2 2_655 3_665 93.7(8) yes
O2 Ta1 O2 2_655 10_665 164.0(8) yes
O2 Ta1 O2 2_655 11_655 99.0(10) yes
O2 Ta1 O2 2_655 12_555 75.8(9) yes
O2 Ta1 O2 3_665 10_665 98.9(9) yes
O2 Ta1 O2 3_665 11_655 75.8(8) yes
O2 Ta1 O2 3_665 12_555 164.0(10) yes
O2 Ta1 O2 10_665 11_655 93.7(9) yes
O2 Ta1 O2 10_665 12_555 93.7(9) yes
O2 Ta1 O2 11_655 12_555 93.7(8) yes
O1 Ta2 O2 1_555 1_555 166.5(8) yes
O1 Ta2 O3 1_555 1_555 93.0(10) yes
O1 Ta2 O3 1_555 2_665 85.3(7) yes
O1 Ta2 O3 1_555 3_555 98.8(9) yes
O1 Ta2 O4 1_555 1_555 89.0(10) yes
O1 Ta2 O5 1_555 1_555 101.0(10) yes
O2 Ta2 O3 1_555 1_555 98.4(8) yes
O2 Ta2 O3 1_555 2_665 81.4(6) yes
O2 Ta2 O3 1_555 3_555 90.1(8) yes
O2 Ta2 O4 1_555 1_555 84.0(10) yes
O2 Ta2 O5 1_555 1_555 75.0(10) yes
O3 Ta2 O3 1_555 2_665 136.7(9) yes
O3 Ta2 O3 1_555 3_555 82.8(9) yes
O3 Ta2 O4 1_555 1_555 156.9(6) yes
O3 Ta2 O5 1_555 1_555 74.9(6) yes
O3 Ta2 O3 2_665 3_555 140.2(9) yes
O3 Ta2 O4 2_665 1_555 66.4(6) yes
O3 Ta2 O5 2_665 1_555 63.3(6) yes
O3 Ta2 O4 3_555 1_555 74.2(7) yes
O3 Ta2 O5 3_555 1_555 150.5(9) yes
O4 Ta2 O5 1_555 1_555 127.5(4) yes
O2 Dy O2 1_555 2_665 100.4(8) yes
O2 Dy O2 1_555 3_565 100.4(8) yes
O2 Dy O2 1_555 10_665 63.5(8) yes
O2 Dy O2 1_555 11_555 99.8(8) yes
O2 Dy O2 1_555 12_565 156.2(7) yes
O2 Dy O5 1_555 1_555 62.5(5) yes
O2 Dy O5 1_555 10_665 117.5(5) yes
O2 Dy O2 2_665 3_565 100.4(7) yes
O2 Dy O2 2_665 10_665 99.8(7) yes
O2 Dy O2 2_665 11_555 156.0(10) yes
O2 Dy O2 2_665 12_565 63.5(7) yes
O2 Dy O5 2_665 1_555 62.5(5) yes
O2 Dy O5 2_665 10_665 117.5(5) yes
O2 Dy O2 3_565 10_665 156.2(7) yes
O2 Dy O2 3_565 11_555 63.5(7) yes
O2 Dy O2 3_565 12_565 99.8(8) yes
O2 Dy O5 3_565 1_555 62.5(5) yes
O2 Dy O5 3_565 10_665 117.5(5) yes
O2 Dy O2 10_665 11_555 100.4(8) yes
O2 Dy O2 10_665 12_565 100.4(8) yes
O2 Dy O5 10_665 1_555 117.5(5) yes
O2 Dy O5 10_665 10_665 62.5(5) yes
O2 Dy O2 11_555 12_565 100.4(7) yes
O2 Dy O5 11_555 1_555 117.5(5) yes
O2 Dy O5 11_555 10_665 62.5(5) yes
O2 Dy O5 12_565 1_555 117.5(5) yes
O2 Dy O5 12_565 10_665 62.5(5) yes
O5 Dy O5 1_555 10_665 180 yes

loop_
_geom_bond_atom_site_label_1
_geom_bond_atom_site_label_2
_geom_bond_site_symmetry_2
_geom_bond_distance
_geom_bond_publ_flag
Ta1 O2 1_555 2.01(2) yes
Ta1 O2 2_655 2.01(2) yes
Ta1 O2 3_665 2.01(2) yes
Ta1 O2 10_665 2.01(3) yes
Ta1 O2 11_655 2.01(2) yes
Ta1 O2 12_555 2.01(2) yes
Ta2 O1 1_555 1.891(3) yes
Ta2 O2 1_555 2.04(2) yes
Ta2 O3 1_555 1.87(2) yes
Ta2 O3 2_665 2.450(10) yes
Ta2 O3 3_555 2.09(2) yes
Ta2 O4 1_555 2.011(3) yes
Ta2 O5 1_555 2.070(10) yes
Dy O2 1_555 2.34(3) yes
Dy O2 2_665 2.34(2) yes
Dy O2 3_565 2.34(2) yes
Dy O2 10_665 2.34(3) yes
Dy O2 11_555 2.34(2) yes
Dy O2 12_565 2.34(2) yes
Dy O5 1_555 2.45(4) yes
Dy O5 10_665 2.45(4) yes
